data_4342764
loop_
_publ_author_name
'Senthil Raja, Duraisamy'
'Lin, Pin-Chun'
'Liu, Wei-Ren'
'Zhan, Jun-Xiang'
'Fu, Xin-Yi'
'Lin, Chia-Her'

_publ_section_title
;
 Multidimensional (0D to 3D) Alkaline-Earth Metal Diphosphonates:
 Synthesis, Structural Diversity, and Luminescence Properties.
;
_journal_issue 9
_journal_name_full 'Inorganic chemistry'
_journal_page_first 4268
_journal_page_last 4278
_journal_paper_doi 10.1021/ic5029993
_journal_volume 54
_journal_year 2015
_chemical_formula_sum 'C15 H58 Mg N4 O24 P6'
_chemical_formula_weight 888.78
_chemical_name_systematic
; 
 ? 
;
_space_group_IT_number 167
_symmetry_cell_setting rhombohedral
_symmetry_space_group_name_Hall '-R 3 2"c'
_symmetry_space_group_name_H-M 'R -3 c :H'
_atom_sites_solution_hydrogens geom
_atom_sites_solution_primary direct
_atom_sites_solution_secondary difmap
_audit_creation_method SHELXL-97
_cell_angle_alpha 90.00
_cell_angle_beta 90.00
_cell_angle_gamma 120.00
_cell_formula_units_Z 12
_cell_length_a 16.5827(6)
_cell_length_b 16.5827(6)
_cell_length_c 52.106(2)
_cell_measurement_reflns_used 91
_cell_measurement_temperature 295(2)
_cell_measurement_theta_max 20.3554
_cell_measurement_theta_min 4.2278
_cell_volume 12408.8(8)
_computing_cell_refinement 'Bruker APEX2'
_computing_data_collection 'Bruker APEX2 (Bruker, 2008)'
_computing_data_reduction 'Bruker APEX2'
_computing_molecular_graphics 'Bruker SHELXTL (Bruker, 2008)'
_computing_publication_material 'Bruker SHELXTL'
_computing_structure_refinement 'SHELXL-97 (Sheldrick, 2008)'
_computing_structure_solution 'SHELXS-97 (Sheldrick, 2008)'
_diffrn_ambient_temperature 295(2)
_diffrn_detector_area_resol_mean 8.3333
_diffrn_measured_fraction_theta_full 0.989
_diffrn_measured_fraction_theta_max 0.989
_diffrn_measurement_device_type 'Bruker APEX-II CCD'
_diffrn_measurement_method '\f and \w scans'
_diffrn_radiation_monochromator graphite
_diffrn_radiation_source 'fine-focus sealed tube'
_diffrn_radiation_type MoK\a
_diffrn_radiation_wavelength 0.71073
_diffrn_reflns_av_R_equivalents 0.0481
_diffrn_reflns_av_sigmaI/netI 0.0354
_diffrn_reflns_limit_h_max 22
_diffrn_reflns_limit_h_min -22
_diffrn_reflns_limit_k_max 18
_diffrn_reflns_limit_k_min -22
_diffrn_reflns_limit_l_max 69
_diffrn_reflns_limit_l_min -68
_diffrn_reflns_number 23792
_diffrn_reflns_theta_full 28.46
_diffrn_reflns_theta_max 28.46
_diffrn_reflns_theta_min 1.62
_exptl_absorpt_coefficient_mu 0.357
_exptl_absorpt_correction_T_max 0.9066
_exptl_absorpt_correction_T_min 0.8852
_exptl_absorpt_correction_type multi-scan
_exptl_absorpt_process_details 'SADABS (Bruker, 2008)'
_exptl_crystal_colour colourless
_exptl_crystal_density_diffrn 1.427
_exptl_crystal_density_method 'not measured'
_exptl_crystal_description columnar
_exptl_crystal_F_000 5640
_exptl_crystal_size_max 0.35
_exptl_crystal_size_mid 0.30
_exptl_crystal_size_min 0.28
_refine_diff_density_max 1.356
_refine_diff_density_min -0.849
_refine_diff_density_rms 0.097
_refine_ls_extinction_method none
_refine_ls_goodness_of_fit_ref 1.052
_refine_ls_hydrogen_treatment constr
_refine_ls_matrix_type full
_refine_ls_number_parameters 154
_refine_ls_number_reflns 3465
_refine_ls_number_restraints 1
_refine_ls_restrained_S_all 1.066
_refine_ls_R_factor_all 0.0770
_refine_ls_R_factor_gt 0.0566
_refine_ls_shift/su_max 0.007
_refine_ls_shift/su_mean 0.000
_refine_ls_structure_factor_coef Fsqd
_refine_ls_weighting_details 'calc w=1/[\s^2^(Fo^2^)+(0.1253P)^2^+0.0000P] where P=(Fo^2^+2Fc^2^)/3'
_refine_ls_weighting_scheme calc
_refine_ls_wR_factor_gt 0.1788
_refine_ls_wR_factor_ref 0.1937
_reflns_number_gt 2396
_reflns_number_total 3465
_reflns_threshold_expression >2sigma(I)
_cod_data_source_file ic5029993_si_002.cif
_cod_data_source_block 1
_cod_depositor_comments 'Adding full bibliography for 4342764--4342767.cif.'
_cod_original_sg_symbol_H-M 'R -3 c'
_cod_database_code 4342764

loop_
_symmetry_equiv_pos_as_xyz
'x, y, z'
'-y, x-y, z'
'-x+y, -x, z'
'y, x, -z+1/2'
'-x, -x+y, -z+1/2'
'x-y, -y, -z+1/2'
'x+2/3, y+1/3, z+1/3'
'-y+2/3, x-y+1/3, z+1/3'
'-x+y+2/3, -x+1/3, z+1/3'
'y+2/3, x+1/3, -z+5/6'
'-x+2/3, -x+y+1/3, -z+5/6'
'x-y+2/3, -y+1/3, -z+5/6'
'x+1/3, y+2/3, z+2/3'
'-y+1/3, x-y+2/3, z+2/3'
'-x+y+1/3, -x+2/3, z+2/3'
'y+1/3, x+2/3, -z+7/6'
'-x+1/3, -x+y+2/3, -z+7/6'
'x-y+1/3, -y+2/3, -z+7/6'
'-x, -y, -z'
'y, -x+y, -z'
'x-y, x, -z'
'-y, -x, z-1/2'
'x, x-y, z-1/2'
'-x+y, y, z-1/2'
'-x+2/3, -y+1/3, -z+1/3'
'y+2/3, -x+y+1/3, -z+1/3'
'x-y+2/3, x+1/3, -z+1/3'
'-y+2/3, -x+1/3, z-1/6'
'x+2/3, x-y+1/3, z-1/6'
'-x+y+2/3, y+1/3, z-1/6'
'-x+1/3, -y+2/3, -z+2/3'
'y+1/3, -x+y+2/3, -z+2/3'
'x-y+1/3, x+2/3, -z+2/3'
'-y+1/3, -x+2/3, z+1/6'
'x+1/3, x-y+2/3, z+1/6'
'-x+y+1/3, y+2/3, z+1/6'

loop_
_atom_site_label
_atom_site_type_symbol
_atom_site_fract_x
_atom_site_fract_y
_atom_site_fract_z
_atom_site_U_iso_or_equiv
_atom_site_adp_type
_atom_site_occupancy
_atom_site_symmetry_multiplicity
_atom_site_calc_flag
_atom_site_refinement_flags
P1 P 0.17215(5) -0.02061(5) 0.094083(15) 0.0346(2) Uani 1 1 d .
P2 P 0.22071(5) 0.10734(5) 0.140217(15) 0.0380(2) Uani 1 1 d .
Mg1 Mg 0.0000 0.0000 0.12125(3) 0.0279(3) Uani 1 3 d S
O1 O 0.07280(13) -0.04092(14) 0.09612(4) 0.0368(5) Uani 1 1 d .
O2 O 0.18650(15) -0.08612(15) 0.11243(4) 0.0430(5) Uani 1 1 d .
H1 H 0.2252 -0.0972 0.1064 0.064 Uiso 1 1 d R
O3 O 0.20316(16) -0.02452(16) 0.06699(4) 0.0458(5) Uani 1 1 d .
O4 O 0.11849(15) 0.07370(16) 0.14256(4) 0.0434(5) Uani 1 1 d .
O5 O 0.25627(15) 0.05655(15) 0.15685(5) 0.0502(6) Uani 1 1 d .
O6 O 0.27516(16) 0.21432(15) 0.14623(5) 0.0527(6) Uani 1 1 d .
H2 H 0.3166 0.2256 0.1566 0.079 Uiso 1 1 d R
O7 O 0.22613(14) 0.16085(14) 0.09181(4) 0.0434(5) Uani 1 1 d .
H3 H 0.1716 0.1464 0.0940 0.065 Uiso 1 1 d R
C1 C 0.24598(19) 0.0991(2) 0.10626(6) 0.0387(7) Uani 1 1 d .
C2 C 0.3490(2) 0.1315(3) 0.10233(9) 0.0583(10) Uani 1 1 d .
H2A H 0.3862 0.1918 0.1100 0.087 Uiso 1 1 calc R
H2B H 0.3622 0.1351 0.0843 0.087 Uiso 1 1 calc R
H2C H 0.3634 0.0879 0.1102 0.087 Uiso 1 1 calc R
N1 N 0.4268(3) 0.2119(2) 0.00158(7) 0.0689(10) Uani 1 1 d .
H4 H 0.4301 0.2645 -0.0043 0.083 Uiso 1 1 calc R
H5 H 0.4532 0.1927 -0.0102 0.083 Uiso 1 1 calc R
C4 C 0.4801(6) 0.2332(5) 0.02514(12) 0.109(2) Uani 1 1 d .
H4A H 0.4525 0.2534 0.0379 0.164 Uiso 1 1 calc R
H4B H 0.5429 0.2818 0.0220 0.164 Uiso 1 1 calc R
H4C H 0.4804 0.1785 0.0311 0.164 Uiso 1 1 calc R
C5 C 0.3302(5) 0.1417(4) 0.00417(16) 0.132(3) Uani 1 1 d .
H5A H 0.3255 0.0877 0.0124 0.199 Uiso 1 1 calc R
H5B H 0.3020 0.1250 -0.0125 0.199 Uiso 1 1 calc R
H5C H 0.2987 0.1657 0.0144 0.199 Uiso 1 1 calc R
O1W O 0.3083(4) 0.2772(3) 0.04883(10) 0.151(2) Uani 1 1 d .
H6 H 0.2807 0.2407 0.0650 0.226 Uiso 1 1 d R
H7 H 0.3406 0.3469 0.0456 0.226 Uiso 1 1 d R
N2 N 0.0000 0.0000 0.04696(12) 0.102(3) Uani 1 3 d SD
H2F H 0.0000 0.0000 0.0644 0.122 Uiso 1 3 calc SR
C3 C 0.0905(5) 0.0849(6) 0.03687(11) 0.169(4) Uani 1 1 d D
H3A H 0.0955 0.0791 0.0187 0.203 Uiso 1 1 d R
H3B H 0.0869 0.1398 0.0404 0.203 Uiso 1 1 d R
H3C H 0.1441 0.0896 0.0452 0.203 Uiso 1 1 d R

loop_
_atom_site_aniso_label
_atom_site_aniso_U_11
_atom_site_aniso_U_22
_atom_site_aniso_U_33
_atom_site_aniso_U_23
_atom_site_aniso_U_13
_atom_site_aniso_U_12
P1 0.0304(4) 0.0321(4) 0.0453(5) 0.0013(3) 0.0053(3) 0.0188(3)
P2 0.0310(4) 0.0309(4) 0.0499(5) -0.0043(3) -0.0127(3) 0.0138(3)
Mg1 0.0253(5) 0.0253(5) 0.0331(8) 0.000 0.000 0.0126(2)
O1 0.0283(9) 0.0335(10) 0.0488(12) -0.0076(9) -0.0002(8) 0.0156(8)
O2 0.0458(12) 0.0428(11) 0.0491(12) 0.0076(10) 0.0092(10) 0.0288(10)
O3 0.0529(13) 0.0505(13) 0.0461(12) 0.0044(10) 0.0101(10) 0.0349(11)
O4 0.0346(11) 0.0520(13) 0.0404(11) -0.0110(10) -0.0076(9) 0.0193(10)
O5 0.0459(12) 0.0343(11) 0.0648(15) -0.0044(10) -0.0235(11) 0.0158(9)
O6 0.0479(13) 0.0338(11) 0.0757(17) -0.0115(11) -0.0303(12) 0.0199(10)
O7 0.0338(10) 0.0369(11) 0.0594(13) 0.0147(9) 0.0062(9) 0.0176(9)
C1 0.0259(12) 0.0326(14) 0.0591(18) 0.0036(13) 0.0004(13) 0.0156(11)
C2 0.0261(14) 0.055(2) 0.090(3) 0.0042(19) 0.0043(16) 0.0182(15)
N1 0.085(3) 0.060(2) 0.074(2) 0.0180(17) 0.032(2) 0.0461(19)
C4 0.155(6) 0.111(5) 0.085(4) 0.019(3) 0.031(4) 0.084(5)
C5 0.097(5) 0.075(4) 0.190(8) 0.012(4) 0.057(5) 0.016(3)
O1W 0.212(6) 0.095(3) 0.147(4) 0.052(3) 0.091(4) 0.079(4)
N2 0.135(5) 0.135(5) 0.036(3) 0.000 0.000 0.067(2)
C3 0.145(7) 0.254(11) 0.067(4) -0.033(5) 0.000(4) 0.069(8)

loop_
_atom_type_symbol
_atom_type_description
_atom_type_scat_dispersion_real
_atom_type_scat_dispersion_imag
_atom_type_scat_source
C C 0.0033 0.0016 'International Tables Vol C Tables 4.2.6.8 and 6.1.1.4'
H H 0.0000 0.0000 'International Tables Vol C Tables 4.2.6.8 and 6.1.1.4'
Mg Mg 0.0486 0.0363 'International Tables Vol C Tables 4.2.6.8 and 6.1.1.4'
N N 0.0061 0.0033 'International Tables Vol C Tables 4.2.6.8 and 6.1.1.4'
O O 0.0106 0.0060 'International Tables Vol C Tables 4.2.6.8 and 6.1.1.4'
P P 0.1023 0.0942 'International Tables Vol C Tables 4.2.6.8 and 6.1.1.4'

loop_
_geom_angle_atom_site_label_1
_geom_angle_atom_site_label_2
_geom_angle_atom_site_label_3
_geom_angle
_geom_angle_site_symmetry_1
_geom_angle_site_symmetry_3
O1 P1 O3 114.29(12) . .
O1 P1 O2 109.41(12) . .
O3 P1 O2 111.71(12) . .
O1 P1 C1 106.15(12) . .
O3 P1 C1 108.02(14) . .
O2 P1 C1 106.84(13) . .
O4 P2 O5 115.27(14) . .
O4 P2 O6 107.98(13) . .
O5 P2 O6 110.49(12) . .
O4 P2 C1 107.91(12) . .
O5 P2 C1 110.01(14) . .
O6 P2 C1 104.60(14) . .
O4 Mg1 O4 93.33(10) . 3
O4 Mg1 O4 93.33(10) . 2
O4 Mg1 O4 93.33(10) 3 2
O4 Mg1 O1 89.77(8) . .
O4 Mg1 O1 91.11(8) 3 .
O4 Mg1 O1 174.42(11) 2 .
O4 Mg1 O1 91.11(8) . 2
O4 Mg1 O1 174.42(11) 3 2
O4 Mg1 O1 89.77(8) 2 2
O1 Mg1 O1 85.53(10) . 2
O4 Mg1 O1 174.42(11) . 3
O4 Mg1 O1 89.77(8) 3 3
O4 Mg1 O1 91.11(8) 2 3
O1 Mg1 O1 85.53(10) . 3
O1 Mg1 O1 85.53(10) 2 3
P1 O1 Mg1 135.00(12) . .
P1 O2 H1 109.4 . .
P2 O4 Mg1 138.29(14) . .
P2 O6 H2 109.5 . .
C1 O7 H3 109.5 . .
O7 C1 C2 107.1(3) . .
O7 C1 P2 108.1(2) . .
C2 C1 P2 111.1(2) . .
O7 C1 P1 108.7(2) . .
C2 C1 P1 110.8(2) . .
P2 C1 P1 110.91(15) . .
C1 C2 H2A 109.5 . .
C1 C2 H2B 109.5 . .
H2A C2 H2B 109.5 . .
C1 C2 H2C 109.5 . .
H2A C2 H2C 109.5 . .
H2B C2 H2C 109.5 . .
C5 N1 C4 114.5(5) . .
C5 N1 H4 108.6 . .
C4 N1 H4 108.6 . .
C5 N1 H5 108.6 . .
C4 N1 H5 108.6 . .
H4 N1 H5 107.6 . .
N1 C4 H4A 109.5 . .
N1 C4 H4B 109.5 . .
H4A C4 H4B 109.5 . .
N1 C4 H4C 109.5 . .
H4A C4 H4C 109.5 . .
H4B C4 H4C 109.5 . .
N1 C5 H5A 109.5 . .
N1 C5 H5B 109.5 . .
H5A C5 H5B 109.5 . .
N1 C5 H5C 109.5 . .
H5A C5 H5C 109.5 . .
H5B C5 H5C 109.5 . .
H6 O1W H7 130.4 . .
C3 N2 C3 109.1(3) 2 .
C3 N2 C3 109.1(3) 2 3
C3 N2 C3 109.1(3) . 3
C3 N2 H2F 109.8 2 .
C3 N2 H2F 109.8 . .
C3 N2 H2F 109.8 3 .
N2 C3 H3A 109.7 . .
N2 C3 H3B 107.9 . .
H3A C3 H3B 109.5 . .
N2 C3 H3C 110.9 . .
H3A C3 H3C 109.5 . .
H3B C3 H3C 109.4 . .

loop_
_geom_bond_atom_site_label_1
_geom_bond_atom_site_label_2
_geom_bond_distance
_geom_bond_site_symmetry_2
P1 O1 1.511(2) .
P1 O3 1.515(2) .
P1 O2 1.552(2) .
P1 C1 1.848(3) .
P2 O4 1.501(2) .
P2 O5 1.518(2) .
P2 O6 1.568(2) .
P2 C1 1.839(3) .
Mg1 O4 2.046(2) .
Mg1 O4 2.046(2) 3
Mg1 O4 2.046(2) 2
Mg1 O1 2.110(2) .
Mg1 O1 2.110(2) 2
Mg1 O1 2.110(2) 3
O2 H1 0.8147 .
O6 H2 0.8192 .
O7 C1 1.435(3) .
O7 H3 0.8189 .
C1 C2 1.527(4) .
C2 H2A 0.9600 .
C2 H2B 0.9600 .
C2 H2C 0.9600 .
N1 C5 1.440(7) .
N1 C4 1.450(8) .
N1 H4 0.9000 .
N1 H5 0.9000 .
C4 H4A 0.9600 .
C4 H4B 0.9600 .
C4 H4C 0.9600 .
C5 H5A 0.9600 .
C5 H5B 0.9600 .
C5 H5C 0.9600 .
O1W H6 1.0033 .
O1W H7 1.0159 .
N2 C3 1.548(4) 2
N2 C3 1.549(5) .
N2 C3 1.549(4) 3
N2 H2F 0.9100 .
C3 H3A 0.9574 .
C3 H3B 0.9577 .
C3 H3C 0.9577 .
